data_2009860
loop_
_publ_author_name
'Abboudi, M.'
'Mosset, A.'

_publ_section_title
;
 A palladium--dithiooxamide complex
;
_journal_issue 7
_journal_name_full 'Acta Crystallographica Section C'
_journal_page_first 1057
_journal_page_last 1059
_journal_paper_doi 10.1107/S0108270193013216
_journal_volume 50
_journal_year 1994
_chemical_formula_moiety 'C4 H6 N4 Pd S4,0.5(C H4 O),0.5(H2 O)'
_chemical_formula_sum 'C5 H9 N4 O Pd S4'
_chemical_formula_weight 369.8
_chemical_name_systematic bis(S,S'-ethanedithioamido)palladium
_symmetry_cell_setting monoclinic
_symmetry_space_group_name_Hall '-I 2ya'
_symmetry_space_group_name_H-M 'I 1 2/a 1'
_atom_type_scat_source IntTabIV
_cell_angle_alpha 90
_cell_angle_beta 90.460(10)
_cell_angle_gamma 90
_cell_formula_units_Z 8
_cell_length_a 23.39(3)
_cell_length_b 3.9832(9)
_cell_length_c 23.80(3)
_cell_measurement_reflns_used 25
_cell_measurement_temperature 293
_cell_measurement_theta_max 17
_cell_measurement_theta_min 7
_cell_volume 2217(4)
_diffrn_measurement_device 'Enraf-Nonius CAD-4'
_diffrn_measurement_method \w/2\q
_diffrn_radiation_type MoK\a
_diffrn_radiation_wavelength 0.71069
_diffrn_reflns_av_R_equivalents 0.0266
_diffrn_reflns_limit_h_max 24
_diffrn_reflns_limit_h_min 0
_diffrn_reflns_limit_k_max 4
_diffrn_reflns_limit_k_min 0
_diffrn_reflns_limit_l_max 24
_diffrn_reflns_limit_l_min -24
_diffrn_reflns_number 1764
_diffrn_reflns_theta_max 22
_diffrn_standards_decay_% 5
_diffrn_standards_interval_time 60
_diffrn_standards_number 3
_exptl_absorpt_coefficient_mu 2.35
_exptl_absorpt_correction_type none
_exptl_crystal_colour Orange
_exptl_crystal_density_diffrn 2.13(2)
_exptl_crystal_density_meas 2.16
_exptl_crystal_density_method 'Archimedes method'
_exptl_crystal_description Needle
_exptl_crystal_size_max 0.6
_exptl_crystal_size_mid 0.1
_exptl_crystal_size_min 0.1
_refine_diff_density_max 1.11
_refine_diff_density_min -1.19
_refine_ls_goodness_of_fit_obs 2.78
_refine_ls_hydrogen_treatment 'H-atom treatment?'
_refine_ls_number_parameters 88
_refine_ls_number_reflns 563
_refine_ls_R_factor_obs 0.0694
_refine_ls_shift/esd_max 0.066
_refine_ls_structure_factor_coef F
_refine_ls_weighting_details 'w = 2.5388/[\s^2^(F) + 0.000867F^2^]'
_refine_ls_weighting_scheme calc
_refine_ls_wR_factor_obs 0.0684
_reflns_number_observed 563
_reflns_number_total 1265
_reflns_observed_criterion F~o~>3\s(F~o~)
_cod_data_source_file du1061.cif
_cod_data_source_block du1061_structure_1_of_1
_cod_depositor_comments
;
 Adding the _atom_site_type_symbol data item.

 Antanas Vaitkus,
 2017-01-30

The following automatic conversions were performed:

'_refine_ls_weighting_scheme' value 'w = 2.5388/[\s^2^(F) +
0.000867F^2^]' was changed to 'calc'. New tag
'_refine_ls_weighting_details' was created. The value of the new tag
was set to 'w = 2.5388/[\s^2^(F) + 0.000867F^2^]'.

Automatic conversion script
Id: cif_fix_values 3143 2015-03-26 13:38:13Z robertas 
;
_cod_original_sg_symbol_H-M 'I 2/a'
_cod_original_formula_sum 'C5 H9 N4 O1 Pd1 S4'
_cod_database_code 2009860

loop_
_atom_site_label
_atom_site_type_symbol
_atom_site_fract_x
_atom_site_fract_y
_atom_site_fract_z
_atom_site_U_iso_or_equiv
Pd(1) Pd .0 .0 .0 .042(3)
Pd(2) Pd .25 .75 .75 .044(3)
S(1) S -.0967(3) .005(3) -.0040(3) .047(5)
S(2) S -.0048(4) -.252(3) .0854(4) .056(6)
S(3) S .1622(4) .512(3) .2432(4) .058(6)
S(4) S .2549(4) .768(3) .1548(3) .050(6)
N(1)* N -.1700(10) -.265(3) .0650(10) .048(7)
N(2)* N -.0950(10) -.504(4) .1370(10) .068(8)
N(3)* N .1110(10) .268(3) .1530(10) .068(9)
N(4)* N .1830(10) .504(4) .0800(10) .054(7)
C(1)* C -.1180(10) -.191(4) .0550(10) .044(9)
C(2)* C -.074(2) -.316(3) .096(2) .060(10)
C(3)* C .153(2) .438(3) .1750(10) .060(10)
C(4)* C .195(2) .565(4) .1320(10) .050(10)
OW* O .75 .110(7) .0 .060(10)
OM* O -.500(2) -.230(10) -.289(2) .050(10)
CM* C .036(3) -.970(10) .252(3) .06(2)

loop_
_geom_angle_atom_site_label_1
_geom_angle_atom_site_label_2
_geom_angle_atom_site_label_3
_geom_angle
_geom_angle_publ_flag
S(1) Pd(1) S(2) 89.2(3) yes
S(3) Pd(2) S(4) 89.8(3) yes
S(1) C(1) C(2) 119.8(2.1) yes
S(2) C(2) C(1) 125.3(2.9) yes
N(1) C(1) C(2) 116.2(2.4) yes
N(2) C(2) C(1) 114.1(2.0) yes
N(1) C(1) S(1) 123.8(2.1) yes
N(2) C(2) S(2) 125.3(2.1) yes
S(3) C(3) C(4) 121.2(2.2) yes
S(4) C(4) C(3) 118.8(2.6) yes
N(3) C(3) C(4) 113.7(1.9) yes
N(4) C(4) C(3) 116.0(2.5) yes
N(3) C(3) S(3) 125.1(2.0) yes
N(4) C(4) S(4) 125.2(2.0) yes

loop_
_geom_bond_atom_site_label_1
_geom_bond_atom_site_label_2
_geom_bond_distance
_geom_bond_publ_flag
Pd(1) S(1) 2.263(8) yes
Pd(1) S(2) 2.270(9) yes
Pd(2) S(3) 2.267(10) yes
Pd(2) S(4) 2.270(8) yes
S(1) C(1) 1.67(3) yes
S(2) C(2) 1.66(4) yes
C(1) C(2) 1.51(5) yes
C(1) N(1) 1.28(4) yes
C(2) N(2) 1.31(5) yes
S(3) C(3) 1.67(3) yes
S(4) C(4) 1.70(3) yes
C(3) C(4) 1.51(5) yes
C(3) N(3) 1.29(5) yes
C(4) N(4) 1.28(4) yes

loop_
_geom_contact_atom_site_label_1
_geom_contact_atom_site_label_2
_geom_contact_distance
_geom_contact_publ_flag
N(1) OW 2.84(3) yes
N(2) OM 2.96(5) yes
N(3) OM 2.95(5) yes
N(4) OW 2.92(3) yes
